data_7713910
loop_
_publ_author_name
'Arruri, Sathyanarayana'
'R\'everet, Fran\,cois'
'Jouffret, Laurent'
'Boyer, Damien'
'Chadeyron, Genevieve'
'Cisnetti, Federico'

_publ_section_title
;
 Polymeric copper(I)--NHC complexes with bulky bidentate (N^C) ligands:
 synthesis and solid-state luminescence
;
_journal_name_full 'Dalton Transactions'
_journal_paper_doi 10.1039/D3DT01669B
_journal_year 2023
_chemical_formula_sum 'C26 H29 Cl Cu N3'
_chemical_formula_weight 482.51
_space_group_crystal_system monoclinic
_space_group_IT_number 14
_space_group_name_Hall '-P 2ybc'
_space_group_name_H-M_alt 'P 1 21/c 1'
_atom_sites_solution_hydrogens geom
_audit_creation_method SHELXL-2018/3
_audit_update_record
;
2023-07-25 deposited with the CCDC.	2023-09-07 downloaded from the CCDC.
;
_cell_angle_alpha 90
_cell_angle_beta 97.399(11)
_cell_angle_gamma 90
_cell_formula_units_Z 4
_cell_length_a 13.1798(15)
_cell_length_b 14.1584(16)
_cell_length_c 12.8105(15)
_cell_measurement_reflns_used 1086
_cell_measurement_temperature 173.(2)
_cell_measurement_theta_max 17.4299
_cell_measurement_theta_min 2.1186
_cell_volume 2370.6(5)
_computing_cell_refinement 'APEX3 v2019.11-0 (Bruker AXS)'
_computing_data_collection APEX2
_computing_data_reduction 'SAINT V8.40B (Bruker Nano, Inc., 2019)'
_computing_molecular_graphics 'shelXle (C.B. Huebschle, rev 994)'
_computing_structure_refinement 'SHELXL-2018/3 (Sheldrick, 2018)'
_computing_structure_solution 'SHELXT 2018/2 (Sheldrick, 2018)'
_diffrn_ambient_temperature 173(2)
_diffrn_detector_area_resol_mean 8.3333
_diffrn_measured_fraction_theta_full 0.999
_diffrn_measured_fraction_theta_max 0.931
_diffrn_measurement_device_type 'Bruker APEX-II CCD'
_diffrn_measurement_method '\f and \w scans'
_diffrn_radiation_type MoK\a
_diffrn_radiation_wavelength 0.71073
_diffrn_reflns_av_R_equivalents 0.169
_diffrn_reflns_av_unetI/netI 0.099
_diffrn_reflns_Laue_measured_fraction_full 0.999
_diffrn_reflns_Laue_measured_fraction_max 0.931
_diffrn_reflns_limit_h_max 19
_diffrn_reflns_limit_h_min -19
_diffrn_reflns_limit_k_max 20
_diffrn_reflns_limit_k_min -21
_diffrn_reflns_limit_l_max 18
_diffrn_reflns_limit_l_min -19
_diffrn_reflns_number 196946
_diffrn_reflns_point_group_measured_fraction_full 0.999
_diffrn_reflns_point_group_measured_fraction_max 0.931
_diffrn_reflns_theta_full 25.242
_diffrn_reflns_theta_max 33.136
_diffrn_reflns_theta_min 2.535
_diffrn_source molybdene
_exptl_absorpt_coefficient_mu 1.052
_exptl_absorpt_correction_T_max 0.9273
_exptl_absorpt_correction_T_min 0.8083
_exptl_absorpt_correction_type 'Numerical Mu From Formula'
_exptl_absorpt_process_details
;
SADABS-2016/2 - Bruker AXS area detector scaling and absorption correction
;
_exptl_crystal_colour blue
_exptl_crystal_density_diffrn 1.352
_exptl_crystal_density_method 'not measured'
_exptl_crystal_description rod
_exptl_crystal_F_000 1008
_exptl_crystal_size_max 0.233
_exptl_crystal_size_mid 0.127
_exptl_crystal_size_min 0.080
_refine_diff_density_max 0.427
_refine_diff_density_min -0.612
_refine_diff_density_rms 0.098
_refine_ls_extinction_method none
_refine_ls_goodness_of_fit_ref 0.933
_refine_ls_hydrogen_treatment constr
_refine_ls_matrix_type full
_refine_ls_number_parameters 285
_refine_ls_number_reflns 8400
_refine_ls_number_restraints 0
_refine_ls_restrained_S_all 0.933
_refine_ls_R_factor_all 0.2849
_refine_ls_R_factor_gt 0.0742
_refine_ls_shift/su_max 0.001
_refine_ls_shift/su_mean 0.000
_refine_ls_structure_factor_coef Fsqd
_refine_ls_weighting_details 'w=1/[\s^2^(Fo^2^)+(0.1050P)^2^] where P=(Fo^2^+2Fc^2^)/3'
_refine_ls_weighting_scheme calc
_refine_ls_wR_factor_gt 0.1535
_refine_ls_wR_factor_ref 0.2342
_reflns_Friedel_coverage 0.000
_reflns_number_gt 2889
_reflns_number_total 8400
_reflns_threshold_expression 'I > 2\s(I)'
_cod_data_source_file d3dt01669b2.cif
_cod_data_source_block tri_bluecx4a_a_pl
_cod_original_sg_symbol_H-M 'P 21/c'
_cod_database_code 7713910
_shelx_shelxl_version_number 2018/3
_shelx_space_group_comment
;
The symmetry employed for this shelxl refinement is uniquely defined
by the following loop, which should always be used as a source of
symmetry information in preference to the above space-group names.
They are only intended as comments.
;
_shelx_estimated_absorpt_t_min 0.792
_shelx_estimated_absorpt_t_max 0.921

loop_
_space_group_symop_operation_xyz
'x, y, z'
'-x, y+1/2, -z+1/2'
'-x, -y, -z'
'x, -y-1/2, z-1/2'

loop_
_atom_site_label
_atom_site_type_symbol
_atom_site_fract_x
_atom_site_fract_y
_atom_site_fract_z
_atom_site_U_iso_or_equiv
_atom_site_adp_type
_atom_site_occupancy
_atom_site_site_symmetry_order
_atom_site_calc_flag
_atom_site_refinement_flags_posn
_atom_site_refinement_flags_adp
_atom_site_refinement_flags_occupancy
_atom_site_disorder_assembly
_atom_site_disorder_group
Cu Cu 1.24797(5) 0.69903(4) 0.83928(5) 0.0347(2) Uani 1 1 d . . . . .
Cl Cl 1.17134(10) 0.55470(9) 0.84730(10) 0.0423(3) Uani 1 1 d . . . . .
N1 N 1.2010(3) 0.8220(3) 0.6486(3) 0.0283(9) Uani 1 1 d . . . . .
N2 N 1.1314(3) 0.8700(3) 0.7795(3) 0.0274(9) Uani 1 1 d . . . . .
N3 N 1.3667(3) 0.8206(3) 0.4590(3) 0.0310(9) Uani 1 1 d . . . . .
C1 C 1.1947(3) 0.8018(3) 0.7512(3) 0.0276(10) Uani 1 1 d . . . . .
C2 C 1.1428(4) 0.8988(3) 0.6145(4) 0.0344(12) Uani 1 1 d . . . . .
H2 H 1.135440 0.925451 0.545894 0.041 Uiso 1 1 calc R U . . .
C3 C 1.0979(4) 0.9295(3) 0.6972(4) 0.0335(11) Uani 1 1 d . . . . .
H3 H 1.052447 0.981429 0.698327 0.040 Uiso 1 1 calc R U . . .
C4 C 1.2560(4) 0.7655(3) 0.5809(4) 0.0321(11) Uani 1 1 d . . . . .
H4A H 1.211675 0.755278 0.513327 0.039 Uiso 1 1 calc R U . . .
H4B H 1.270443 0.702978 0.614017 0.039 Uiso 1 1 calc R U . . .
C5 C 1.3555(3) 0.8089(3) 0.5583(4) 0.0286(10) Uani 1 1 d . . . . .
C6 C 1.4312(4) 0.8310(4) 0.6421(4) 0.0407(13) Uani 1 1 d . . . . .
H6 H 1.417782 0.823219 0.712661 0.049 Uiso 1 1 calc R U . . .
C7 C 1.5245(4) 0.8638(4) 0.6219(5) 0.0428(14) Uani 1 1 d . . . . .
C8 C 1.5403(4) 0.8774(3) 0.5161(5) 0.0388(13) Uani 1 1 d . . . . .
C9 C 1.6328(4) 0.9133(4) 0.4855(6) 0.0566(17) Uani 1 1 d . . . . .
H9 H 1.687787 0.929927 0.537662 0.068 Uiso 1 1 calc R U . . .
C10 C 1.6430(5) 0.9239(4) 0.3820(6) 0.0581(17) Uani 1 1 d . . . . .
H10 H 1.706041 0.945697 0.362497 0.070 Uiso 1 1 calc R U . . .
C11 C 1.5623(5) 0.9032(4) 0.3039(5) 0.0616(18) Uani 1 1 d . . . . .
H11 H 1.570485 0.912137 0.231994 0.074 Uiso 1 1 calc R U . . .
C12 C 1.4716(4) 0.8704(4) 0.3300(5) 0.0494(15) Uani 1 1 d . . . . .
H12 H 1.416709 0.856938 0.276431 0.059 Uiso 1 1 calc R U . . .
C13 C 1.4592(4) 0.8562(3) 0.4374(4) 0.0359(12) Uani 1 1 d . . . . .
C14 C 1.6078(5) 0.8820(5) 0.7113(6) 0.071(2) Uani 1 1 d . . . . .
H14A H 1.631709 0.947356 0.707641 0.107 Uiso 1 1 calc R U . . .
H14B H 1.664960 0.838704 0.706153 0.107 Uiso 1 1 calc R U . . .
H14C H 1.581120 0.871933 0.778354 0.107 Uiso 1 1 calc R U . . .
C15 C 1.1071(3) 0.8807(3) 0.8859(3) 0.0269(10) Uani 1 1 d . . . . .
C16 C 1.0283(3) 0.8255(3) 0.9172(4) 0.0290(11) Uani 1 1 d . . . . .
C17 C 1.0100(4) 0.8367(4) 1.0207(4) 0.0351(12) Uani 1 1 d . . . . .
H17 H 0.957993 0.800083 1.046002 0.042 Uiso 1 1 calc R U . . .
C18 C 1.0654(4) 0.8997(3) 1.0881(4) 0.0348(12) Uani 1 1 d . . . . .
H18 H 1.049995 0.906567 1.158108 0.042 Uiso 1 1 calc R U . . .
C19 C 1.1427(4) 0.9526(3) 1.0544(4) 0.0321(11) Uani 1 1 d . . . . .
H19 H 1.179906 0.995729 1.101620 0.039 Uiso 1 1 calc R U . . .
C20 C 1.1671(3) 0.9439(3) 0.9522(4) 0.0294(10) Uani 1 1 d . . . . .
C21 C 1.2570(4) 0.9956(3) 0.9178(4) 0.0376(12) Uani 1 1 d . . . . .
H21 H 1.253163 0.987869 0.839760 0.045 Uiso 1 1 calc R U . . .
C22 C 1.2567(6) 1.1002(4) 0.9405(6) 0.078(2) Uani 1 1 d . . . . .
H22A H 1.318828 1.129008 0.920046 0.117 Uiso 1 1 calc R U . . .
H22B H 1.254653 1.110241 1.015892 0.117 Uiso 1 1 calc R U . . .
H22C H 1.196434 1.129312 0.900320 0.117 Uiso 1 1 calc R U . . .
C23 C 1.3556(4) 0.9504(5) 0.9667(6) 0.068(2) Uani 1 1 d . . . . .
H23A H 1.413587 0.981932 0.940664 0.102 Uiso 1 1 calc R U . . .
H23B H 1.355419 0.883373 0.947731 0.102 Uiso 1 1 calc R U . . .
H23C H 1.361670 0.956685 1.043428 0.102 Uiso 1 1 calc R U . . .
C24 C 0.9661(4) 0.7596(3) 0.8416(4) 0.0362(12) Uani 1 1 d . . . . .
H24 H 1.012626 0.731402 0.794231 0.043 Uiso 1 1 calc R U . . .
C25 C 0.9169(5) 0.6784(4) 0.8973(5) 0.0577(17) Uani 1 1 d . . . . .
H25A H 0.885476 0.633324 0.844725 0.087 Uiso 1 1 calc R U . . .
H25B H 0.864455 0.703874 0.937157 0.087 Uiso 1 1 calc R U . . .
H25C H 0.969610 0.646188 0.945514 0.087 Uiso 1 1 calc R U . . .
C26 C 0.8821(4) 0.8131(4) 0.7738(5) 0.0537(16) Uani 1 1 d . . . . .
H26A H 0.841984 0.768933 0.726102 0.081 Uiso 1 1 calc R U . . .
H26B H 0.912860 0.861061 0.732475 0.081 Uiso 1 1 calc R U . . .
H26C H 0.837346 0.843817 0.818942 0.081 Uiso 1 1 calc R U . . .

loop_
_atom_site_aniso_label
_atom_site_aniso_U_11
_atom_site_aniso_U_22
_atom_site_aniso_U_33
_atom_site_aniso_U_23
_atom_site_aniso_U_13
_atom_site_aniso_U_12
Cu 0.0372(4) 0.0395(4) 0.0281(3) 0.0025(3) 0.0071(2) 0.0086(3)
Cl 0.0505(8) 0.0398(7) 0.0353(7) -0.0003(6) -0.0001(6) -0.0010(6)
N1 0.031(2) 0.034(2) 0.020(2) -0.0007(16) 0.0023(16) -0.0030(17)
N2 0.031(2) 0.030(2) 0.021(2) -0.0002(16) 0.0022(17) 0.0032(17)
N3 0.029(2) 0.032(2) 0.033(2) -0.0024(17) 0.0062(18) -0.0074(17)
C1 0.030(2) 0.033(2) 0.020(2) -0.005(2) 0.0037(18) 0.000(2)
C2 0.039(3) 0.037(3) 0.025(3) 0.006(2) -0.003(2) -0.010(2)
C3 0.039(3) 0.029(3) 0.031(3) 0.005(2) 0.004(2) -0.001(2)
C4 0.040(3) 0.036(3) 0.022(2) -0.003(2) 0.008(2) -0.006(2)
C5 0.031(3) 0.031(2) 0.025(2) -0.001(2) 0.005(2) -0.003(2)
C6 0.041(3) 0.049(3) 0.031(3) -0.001(2) 0.000(2) -0.003(2)
C7 0.032(3) 0.038(3) 0.055(4) -0.003(3) -0.011(3) -0.001(2)
C8 0.024(3) 0.037(3) 0.056(4) -0.007(3) 0.008(2) 0.000(2)
C9 0.028(3) 0.049(4) 0.092(5) -0.010(3) 0.006(3) -0.004(3)
C10 0.036(3) 0.065(4) 0.078(5) -0.012(4) 0.028(3) -0.007(3)
C11 0.059(4) 0.066(4) 0.066(4) -0.002(3) 0.031(4) -0.013(3)
C12 0.048(3) 0.058(4) 0.045(4) -0.007(3) 0.017(3) -0.015(3)
C13 0.034(3) 0.030(3) 0.046(3) -0.005(2) 0.015(2) -0.003(2)
C14 0.050(4) 0.081(5) 0.075(5) 0.005(4) -0.021(3) -0.017(4)
C15 0.027(2) 0.031(2) 0.023(2) 0.0026(19) 0.0035(19) 0.009(2)
C16 0.026(2) 0.029(2) 0.032(3) 0.001(2) 0.005(2) 0.0062(19)
C17 0.027(3) 0.041(3) 0.039(3) 0.004(2) 0.011(2) 0.006(2)
C18 0.038(3) 0.041(3) 0.027(3) -0.003(2) 0.009(2) 0.012(2)
C19 0.036(3) 0.033(3) 0.026(2) -0.005(2) 0.001(2) 0.005(2)
C20 0.027(2) 0.032(2) 0.028(2) 0.001(2) 0.0000(19) 0.005(2)
C21 0.033(3) 0.041(3) 0.039(3) -0.002(2) 0.004(2) -0.005(2)
C22 0.078(5) 0.043(4) 0.125(7) -0.003(4) 0.056(5) -0.008(3)
C23 0.036(3) 0.065(4) 0.104(6) 0.025(4) 0.006(3) -0.003(3)
C24 0.028(3) 0.034(3) 0.047(3) -0.013(2) 0.007(2) -0.001(2)
C25 0.046(4) 0.048(4) 0.077(5) -0.008(3) 0.002(3) -0.008(3)
C26 0.044(3) 0.051(4) 0.061(4) -0.013(3) -0.012(3) -0.002(3)

loop_
_atom_type_symbol
_atom_type_description
_atom_type_scat_dispersion_real
_atom_type_scat_dispersion_imag
_atom_type_scat_source
C C 0.0033 0.0016 'International Tables Vol C Tables 4.2.6.8 and 6.1.1.4'
H H 0.0000 0.0000 'International Tables Vol C Tables 4.2.6.8 and 6.1.1.4'
Cl Cl 0.1484 0.1585 'International Tables Vol C Tables 4.2.6.8 and 6.1.1.4'
Cu Cu 0.3201 1.2651 'International Tables Vol C Tables 4.2.6.8 and 6.1.1.4'
N N 0.0061 0.0033 'International Tables Vol C Tables 4.2.6.8 and 6.1.1.4'

loop_
_geom_angle_atom_site_label_1
_geom_angle_atom_site_label_2
_geom_angle_atom_site_label_3
_geom_angle
_geom_angle_site_symmetry_1
_geom_angle_site_symmetry_3
_geom_angle_publ_flag
C1 Cu N3 136.41(17) . 4_576 ?
C1 Cu Cl 125.03(14) . . ?
N3 Cu Cl 98.22(11) 4_576 . ?
C1 N1 C2 112.0(4) . . ?
C1 N1 C4 124.3(4) . . ?
C2 N1 C4 123.6(4) . . ?
C1 N2 C3 112.2(4) . . ?
C1 N2 C15 123.0(4) . . ?
C3 N2 C15 124.7(4) . . ?
C5 N3 C13 117.0(4) . . ?
C5 N3 Cu 122.3(3) . 4_575 ?
C13 N3 Cu 120.3(3) . 4_575 ?
N2 C1 N1 103.0(4) . . ?
N2 C1 Cu 125.0(3) . . ?
N1 C1 Cu 131.8(3) . . ?
C3 C2 N1 106.8(4) . . ?
C3 C2 H2 126.6 . . ?
N1 C2 H2 126.6 . . ?
C2 C3 N2 105.9(4) . . ?
C2 C3 H3 127.0 . . ?
N2 C3 H3 127.0 . . ?
N1 C4 C5 113.9(4) . . ?
N1 C4 H4A 108.8 . . ?
C5 C4 H4A 108.8 . . ?
N1 C4 H4B 108.8 . . ?
C5 C4 H4B 108.8 . . ?
H4A C4 H4B 107.7 . . ?
N3 C5 C6 123.8(4) . . ?
N3 C5 C4 116.5(4) . . ?
C6 C5 C4 119.6(4) . . ?
C7 C6 C5 119.9(5) . . ?
C7 C6 H6 120.1 . . ?
C5 C6 H6 120.1 . . ?
C6 C7 C8 118.4(5) . . ?
C6 C7 C14 120.0(6) . . ?
C8 C7 C14 121.6(5) . . ?
C13 C8 C7 117.9(5) . . ?
C13 C8 C9 118.6(5) . . ?
C7 C8 C9 123.5(5) . . ?
C10 C9 C8 120.3(6) . . ?
C10 C9 H9 119.9 . . ?
C8 C9 H9 119.9 . . ?
C9 C10 C11 121.0(6) . . ?
C9 C10 H10 119.5 . . ?
C11 C10 H10 119.5 . . ?
C12 C11 C10 120.5(6) . . ?
C12 C11 H11 119.8 . . ?
C10 C11 H11 119.8 . . ?
C11 C12 C13 119.9(6) . . ?
C11 C12 H12 120.0 . . ?
C13 C12 H12 120.0 . . ?
N3 C13 C8 123.0(5) . . ?
N3 C13 C12 117.4(5) . . ?
C8 C13 C12 119.6(5) . . ?
C7 C14 H14A 109.5 . . ?
C7 C14 H14B 109.5 . . ?
H14A C14 H14B 109.5 . . ?
C7 C14 H14C 109.5 . . ?
H14A C14 H14C 109.5 . . ?
H14B C14 H14C 109.5 . . ?
C16 C15 C20 124.3(4) . . ?
C16 C15 N2 118.3(4) . . ?
C20 C15 N2 117.4(4) . . ?
C17 C16 C15 115.8(4) . . ?
C17 C16 C24 122.6(4) . . ?
C15 C16 C24 121.6(4) . . ?
C18 C17 C16 121.9(5) . . ?
C18 C17 H17 119.0 . . ?
C16 C17 H17 119.0 . . ?
C19 C18 C17 120.5(5) . . ?
C19 C18 H18 119.8 . . ?
C17 C18 H18 119.8 . . ?
C18 C19 C20 121.0(4) . . ?
C18 C19 H19 119.5 . . ?
C20 C19 H19 119.5 . . ?
C19 C20 C15 116.4(4) . . ?
C19 C20 C21 121.2(4) . . ?
C15 C20 C21 122.3(4) . . ?
C20 C21 C22 113.5(5) . . ?
C20 C21 C23 109.9(4) . . ?
C22 C21 C23 111.0(5) . . ?
C20 C21 H21 107.4 . . ?
C22 C21 H21 107.4 . . ?
C23 C21 H21 107.4 . . ?
C21 C22 H22A 109.5 . . ?
C21 C22 H22B 109.5 . . ?
H22A C22 H22B 109.5 . . ?
C21 C22 H22C 109.5 . . ?
H22A C22 H22C 109.5 . . ?
H22B C22 H22C 109.5 . . ?
C21 C23 H23A 109.5 . . ?
C21 C23 H23B 109.5 . . ?
H23A C23 H23B 109.5 . . ?
C21 C23 H23C 109.5 . . ?
H23A C23 H23C 109.5 . . ?
H23B C23 H23C 109.5 . . ?
C16 C24 C26 110.8(4) . . ?
C16 C24 C25 113.0(4) . . ?
C26 C24 C25 108.6(5) . . ?
C16 C24 H24 108.1 . . ?
C26 C24 H24 108.1 . . ?
C25 C24 H24 108.1 . . ?
C24 C25 H25A 109.5 . . ?
C24 C25 H25B 109.5 . . ?
H25A C25 H25B 109.5 . . ?
C24 C25 H25C 109.5 . . ?
H25A C25 H25C 109.5 . . ?
H25B C25 H25C 109.5 . . ?
C24 C26 H26A 109.5 . . ?
C24 C26 H26B 109.5 . . ?
H26A C26 H26B 109.5 . . ?
C24 C26 H26C 109.5 . . ?
H26A C26 H26C 109.5 . . ?
H26B C26 H26C 109.5 . . ?

loop_
_geom_bond_atom_site_label_1
_geom_bond_atom_site_label_2
_geom_bond_distance
_geom_bond_site_symmetry_2
_geom_bond_publ_flag
Cu C1 1.918(5) . ?
Cu N3 2.064(4) 4_576 ?
Cu Cl 2.2877(14) . ?
N1 C1 1.358(5) . ?
N1 C2 1.370(6) . ?
N1 C4 1.442(6) . ?
N2 C1 1.356(6) . ?
N2 C3 1.377(6) . ?
N2 C15 1.447(6) . ?
N3 C5 1.310(6) . ?
N3 C13 1.380(6) . ?
C2 C3 1.349(7) . ?
C2 H2 0.9500 . ?
C3 H3 0.9500 . ?
C4 C5 1.510(6) . ?
C4 H4A 0.9900 . ?
C4 H4B 0.9900 . ?
C5 C6 1.403(7) . ?
C6 C7 1.370(7) . ?
C6 H6 0.9500 . ?
C7 C8 1.411(8) . ?
C7 C14 1.504(8) . ?
C8 C13 1.404(7) . ?
C8 C9 1.422(8) . ?
C9 C10 1.358(9) . ?
C9 H9 0.9500 . ?
C10 C11 1.394(9) . ?
C10 H10 0.9500 . ?
C11 C12 1.364(8) . ?
C11 H11 0.9500 . ?
C12 C13 1.420(7) . ?
C12 H12 0.9500 . ?
C14 H14A 0.9800 . ?
C14 H14B 0.9800 . ?
C14 H14C 0.9800 . ?
C15 C16 1.400(6) . ?
C15 C20 1.406(6) . ?
C16 C17 1.387(7) . ?
C16 C24 1.508(7) . ?
C17 C18 1.382(7) . ?
C17 H17 0.9500 . ?
C18 C19 1.378(7) . ?
C18 H18 0.9500 . ?
C19 C20 1.393(6) . ?
C19 H19 0.9500 . ?
C20 C21 1.506(7) . ?
C21 C22 1.510(7) . ?
C21 C23 1.509(7) . ?
C21 H21 1.0000 . ?
C22 H22A 0.9800 . ?
C22 H22B 0.9800 . ?
C22 H22C 0.9800 . ?
C23 H23A 0.9800 . ?
C23 H23B 0.9800 . ?
C23 H23C 0.9800 . ?
C24 C26 1.518(7) . ?
C24 C25 1.540(8) . ?
C24 H24 1.0000 . ?
C25 H25A 0.9800 . ?
C25 H25B 0.9800 . ?
C25 H25C 0.9800 . ?
C26 H26A 0.9800 . ?
C26 H26B 0.9800 . ?
C26 H26C 0.9800 . ?

loop_
_geom_torsion_atom_site_label_1
_geom_torsion_atom_site_label_2
_geom_torsion_atom_site_label_3
_geom_torsion_atom_site_label_4
_geom_torsion
_geom_torsion_site_symmetry_1
_geom_torsion_site_symmetry_2
_geom_torsion_site_symmetry_3
_geom_torsion_site_symmetry_4
_geom_torsion_publ_flag
C3 N2 C1 N1 1.1(5) . . . . ?
C15 N2 C1 N1 -175.9(4) . . . . ?
C3 N2 C1 Cu -174.3(3) . . . . ?
C15 N2 C1 Cu 8.7(6) . . . . ?
C2 N1 C1 N2 -0.8(5) . . . . ?
C4 N1 C1 N2 -176.4(4) . . . . ?
C2 N1 C1 Cu 174.1(4) . . . . ?
C4 N1 C1 Cu -1.5(7) . . . . ?
C1 N1 C2 C3 0.2(5) . . . . ?
C4 N1 C2 C3 175.9(4) . . . . ?
N1 C2 C3 N2 0.5(5) . . . . ?
C1 N2 C3 C2 -1.0(5) . . . . ?
C15 N2 C3 C2 176.0(4) . . . . ?
C1 N1 C4 C5 -105.7(5) . . . . ?
C2 N1 C4 C5 79.1(5) . . . . ?
C13 N3 C5 C6 0.5(7) . . . . ?
Cu N3 C5 C6 -173.1(4) 4_575 . . . ?
C13 N3 C5 C4 -177.1(4) . . . . ?
Cu N3 C5 C4 9.3(6) 4_575 . . . ?
N1 C4 C5 N3 -124.3(4) . . . . ?
N1 C4 C5 C6 58.0(6) . . . . ?
N3 C5 C6 C7 -2.4(8) . . . . ?
C4 C5 C6 C7 175.1(5) . . . . ?
C5 C6 C7 C8 2.1(8) . . . . ?
C5 C6 C7 C14 -176.4(5) . . . . ?
C6 C7 C8 C13 -0.2(7) . . . . ?
C14 C7 C8 C13 178.3(5) . . . . ?
C6 C7 C8 C9 178.4(5) . . . . ?
C14 C7 C8 C9 -3.1(8) . . . . ?
C13 C8 C9 C10 -2.0(8) . . . . ?
C7 C8 C9 C10 179.5(5) . . . . ?
C8 C9 C10 C11 2.3(9) . . . . ?
C9 C10 C11 C12 -1.1(10) . . . . ?
C10 C11 C12 C13 -0.5(9) . . . . ?
C5 N3 C13 C8 1.6(7) . . . . ?
Cu N3 C13 C8 175.4(4) 4_575 . . . ?
C5 N3 C13 C12 -179.2(4) . . . . ?
Cu N3 C13 C12 -5.4(6) 4_575 . . . ?
C7 C8 C13 N3 -1.7(7) . . . . ?
C9 C8 C13 N3 179.6(5) . . . . ?
C7 C8 C13 C12 179.0(5) . . . . ?
C9 C8 C13 C12 0.4(7) . . . . ?
C11 C12 C13 N3 -178.4(5) . . . . ?
C11 C12 C13 C8 0.8(8) . . . . ?
C1 N2 C15 C16 -84.3(5) . . . . ?
C3 N2 C15 C16 99.1(5) . . . . ?
C1 N2 C15 C20 93.6(5) . . . . ?
C3 N2 C15 C20 -83.1(5) . . . . ?
C20 C15 C16 C17 0.7(7) . . . . ?
N2 C15 C16 C17 178.3(4) . . . . ?
C20 C15 C16 C24 179.4(4) . . . . ?
N2 C15 C16 C24 -2.9(6) . . . . ?
C15 C16 C17 C18 1.0(7) . . . . ?
C24 C16 C17 C18 -177.8(4) . . . . ?
C16 C17 C18 C19 -1.2(7) . . . . ?
C17 C18 C19 C20 -0.2(7) . . . . ?
C18 C19 C20 C15 1.7(7) . . . . ?
C18 C19 C20 C21 -174.9(4) . . . . ?
C16 C15 C20 C19 -2.0(7) . . . . ?
N2 C15 C20 C19 -179.7(4) . . . . ?
C16 C15 C20 C21 174.6(4) . . . . ?
N2 C15 C20 C21 -3.1(6) . . . . ?
C19 C20 C21 C22 -52.2(7) . . . . ?
C15 C20 C21 C22 131.4(6) . . . . ?
C19 C20 C21 C23 72.8(6) . . . . ?
C15 C20 C21 C23 -103.6(6) . . . . ?
C17 C16 C24 C26 97.0(6) . . . . ?
C15 C16 C24 C26 -81.7(6) . . . . ?
C17 C16 C24 C25 -25.1(7) . . . . ?
C15 C16 C24 C25 156.2(4) . . . . ?
